data_7157834
loop_
_publ_author_name
'Hsueh, Nai-Chen'
'Chen, Shin-Mei'
'Lin, Chun-Yi'
'Chang, Meng-Yang'

_publ_section_title
;
 HCl-mediated cascade cyclocondensation of oxygenated arylacetic acids
 with arylaldehydes: one-pot synthesis of 1-arylisoquinolines.
;
_journal_issue 5
_journal_name_full 'Organic &amp; biomolecular chemistry'
_journal_page_first 1047
_journal_page_last 1059
_journal_paper_doi 10.1039/d0ob02431g
_journal_volume 19
_journal_year 2021
_chemical_formula_moiety 'C20 H21 N O5'
_chemical_formula_sum 'C20 H21 N O5'
_chemical_formula_weight 355.38
_space_group_crystal_system monoclinic
_space_group_IT_number 14
_space_group_name_Hall '-P 2yn'
_space_group_name_H-M_alt 'P 1 21/n 1'
_atom_sites_solution_hydrogens geom
_atom_sites_solution_primary iterative
_atom_sites_solution_secondary difmap
_audit_creation_date 2020-03-06
_audit_creation_method
;
Olex2 1.2
(compiled 2018.05.29 svn.r3508 for OlexSys, GUI svn.r5506)
;
_audit_update_record
;
2020-05-02 deposited with the CCDC.	2020-12-28 downloaded from the CCDC.
;
_cell_angle_alpha 90.00
_cell_angle_beta 96.235(2)
_cell_angle_gamma 90.00
_cell_formula_units_Z 4
_cell_length_a 8.6565(2)
_cell_length_b 9.9527(2)
_cell_length_c 20.7506(5)
_cell_measurement_reflns_used 13673
_cell_measurement_temperature 113(2)
_cell_measurement_theta_max 26.9150
_cell_measurement_theta_min 2.2690
_cell_volume 1777.20(7)
_computing_cell_refinement 'CrysAlisPro 1.171.41.56a (Rigaku OD, 2020)'
_computing_data_collection 'CrysAlisPro 1.171.41.56a (Rigaku OD, 2020)'
_computing_data_reduction 'CrysAlisPro 1.171.41.56a (Rigaku OD, 2020)'
_computing_molecular_graphics 'Olex2 (Dolomanov et al., 2009)'
_computing_publication_material 'Olex2 (Dolomanov et al., 2009)'
_computing_structure_refinement 'XL (Sheldrick, 2008)'
_computing_structure_solution 'olex2.solve (Bourhis et al., 2015)'
_diffrn_ambient_temperature 113(2)
_diffrn_detector 'Hybrid Pixel Array Detector'
_diffrn_detector_area_resol_mean 10.0000
_diffrn_measured_fraction_theta_full 0.995
_diffrn_measured_fraction_theta_max 0.995
_diffrn_measurement_details
;
List of Runs (angles in degrees, time in seconds):

  # Type    Start    End  Width  t~exp~   \w     \q     \k     \f   Frames
#--------------------------------------------------------------------------
  1  \w    -40.00 -14.00   0.50    8.60    --   10.60 -52.00 132.00   52
  2  \w      3.00  29.00   0.50    8.60    --  -10.90  52.00 -82.00   52
  3  \w    -64.00 -39.00   0.50    8.60    --  -10.90 -52.00 132.00   50
  4  \w    -15.00  40.00   0.50    8.60    --   10.60  82.00  60.00  110
  5  \w     43.00  73.00   0.50    8.60    --   10.60  19.00 120.00   60
  6  \w     21.00  87.00   0.50    8.60    --   10.60  82.00 150.00  132
  7  \w    -79.00  -8.00   0.50    8.60    --   10.60 -82.00 -90.00  142
  8  \w    -10.00  96.00   0.50    8.60    --   10.60  82.00 -30.00  212
  9  \w    -15.00 100.00   0.50    8.60    --   10.60  77.00 -90.00  230
 10  \w     22.00  49.00   0.50    8.60    --   10.60  77.00  30.00   54
 11  \w    -13.00  15.00   0.50    8.60    --   10.60  77.00  30.00   56
 12  \w    -15.00  12.00   0.50    8.60    --   10.60  82.00 150.00   54
 13  \w      5.00  31.00   0.50    8.60    --   10.60 -82.00 -90.00   52
 14  \w    -27.00  18.00   0.50    8.60    --   10.60  19.00 120.00   90
 15  \w    -84.00 -59.00   0.50    8.60    --  -10.90 -82.00 -30.00   50
 16  \w    -72.00 -18.00   0.50    8.60    --  -10.90 -82.00-150.00  108
 17  \w    -97.00  17.00   0.50    8.60    --  -10.90 -82.00 120.00  228
 18  \w    -49.00 -24.00   0.50    8.60    --  -10.90 -82.00  60.00   50
 19  \w    -18.00   7.00   0.50    8.60    --  -10.90 -82.00  90.00   50
 20  \w    -96.00 -69.00   0.50    8.60    --  -10.90 -82.00  60.00   54
 21  \w     -9.00  16.00   0.50    8.60    --  -10.90 -82.00 -30.00   50
 22  \w    -69.00 -28.00   0.50    8.60    --  -10.90 -82.00  90.00   82
;
_diffrn_measurement_device 'four-circle diffractometer'
_diffrn_measurement_device_type 'XtaLAB Pro II AFC12 (RINC): Kappa single'
_diffrn_measurement_method '\w scans'
_diffrn_orient_matrix_type 'CrysAlisPro convention (1999,Acta A55,543-557)'
_diffrn_orient_matrix_UB_11 -0.0594768000
_diffrn_orient_matrix_UB_12 -0.0155805000
_diffrn_orient_matrix_UB_13 0.0197595000
_diffrn_orient_matrix_UB_21 0.0375976000
_diffrn_orient_matrix_UB_22 -0.0615148000
_diffrn_orient_matrix_UB_23 0.0090496000
_diffrn_orient_matrix_UB_31 0.0428949000
_diffrn_orient_matrix_UB_32 0.0323950000
_diffrn_orient_matrix_UB_33 0.0266701000
_diffrn_radiation_monochromator mirror
_diffrn_radiation_probe x-ray
_diffrn_radiation_type MoK\a
_diffrn_radiation_wavelength 0.71073
_diffrn_reflns_av_R_equivalents 0.0488
_diffrn_reflns_av_unetI/netI 0.0285
_diffrn_reflns_limit_h_max 10
_diffrn_reflns_limit_h_min -10
_diffrn_reflns_limit_k_max 12
_diffrn_reflns_limit_k_min -12
_diffrn_reflns_limit_l_max 17
_diffrn_reflns_limit_l_min -25
_diffrn_reflns_number 28695
_diffrn_reflns_theta_full 26.00
_diffrn_reflns_theta_max 26.00
_diffrn_reflns_theta_min 2.27
_diffrn_source 'micro-focus sealed X-ray tube'
_diffrn_source_type 'Rigaku (Mo) X-ray Source'
_exptl_absorpt_coefficient_mu 0.096
_exptl_absorpt_correction_T_max 1.00000
_exptl_absorpt_correction_T_min 0.66013
_exptl_absorpt_correction_type multi-scan
_exptl_absorpt_process_details
;
CrysAlisPro 1.171.41.56a (Rigaku Oxford Diffraction, 2020)
Empirical absorption correction using spherical harmonics,
 implemented in SCALE3 ABSPACK scaling algorithm.
;
_exptl_crystal_colour 'clear light colourless'
_exptl_crystal_colour_lustre clear
_exptl_crystal_colour_modifier light
_exptl_crystal_colour_primary colourless
_exptl_crystal_density_diffrn 1.328
_exptl_crystal_density_method 'not measured'
_exptl_crystal_description block
_exptl_crystal_F_000 752
_exptl_crystal_size_max 0.25
_exptl_crystal_size_mid 0.2
_exptl_crystal_size_min 0.2
_refine_diff_density_max 0.648
_refine_diff_density_min -0.319
_refine_diff_density_rms 0.063
_refine_ls_extinction_coef 0.0048(12)
_refine_ls_extinction_expression Fc^*^=kFc[1+0.001xFc^2^\l^3^/sin(2\q)]^-1/4^
_refine_ls_extinction_method SHELXL
_refine_ls_goodness_of_fit_ref 1.109
_refine_ls_hydrogen_treatment constr
_refine_ls_matrix_type full
_refine_ls_number_parameters 240
_refine_ls_number_reflns 3493
_refine_ls_number_restraints 0
_refine_ls_restrained_S_all 1.109
_refine_ls_R_factor_all 0.0728
_refine_ls_R_factor_gt 0.0636
_refine_ls_shift/su_max 0.005
_refine_ls_shift/su_mean 0.001
_refine_ls_structure_factor_coef Fsqd
_refine_ls_weighting_details 'calc w=1/[\s^2^(Fo^2^)+(0.0569P)^2^+2.3008P] where P=(Fo^2^+2Fc^2^)/3'
_refine_ls_weighting_scheme calc
_refine_ls_wR_factor_gt 0.1507
_refine_ls_wR_factor_ref 0.1550
_reflns_number_gt 2942
_reflns_number_total 3493
_reflns_threshold_expression >2sigma(I)
_cod_data_source_file d0ob02431g2.cif
_cod_data_source_block sh0205down
_cod_depositor_comments 'Adding full bibliography for 7157832--7157834.cif.'
_cod_database_code 7157834
_chemical_oxdiff_formula 'C20 H20 N1 O5'
_diffrn_oxdiff_digest_frames
;
0126b3a205291ef699f7e1abb21f8374d4000253e04
;
_reflns_odcompleteness_completeness 99.77
_reflns_odcompleteness_iscentric 1
_reflns_odcompleteness_theta 26.32
_olex2_refinement_description
;
1. Fixed Uiso
 At 1.2 times of:
  All C(H) groups, All C(H,H) groups
 At 1.5 times of:
  All C(H,H,H) groups
2.a Ternary CH refined with riding coordinates:
 C12(H12)
2.b Secondary CH2 refined with riding coordinates:
 C9(H9A,H9B)
2.c Aromatic/amide H refined with riding coordinates:
 C3(H3), C6(H6), C14(H14), C15(H15), C17(H17), C18(H18)
2.d Idealised Me refined as rotating group:
 C7(H7A,H7B,H7C), C8(H8A,H8B,H8C), C11(H11A,H11B,H11C), C20(H20A,H20B,H20C)
;
_olex2_submission_special_instructions 'No special instructions were received'
_oxdiff_exptl_absorpt_empirical_details
;
Empirical correction (ABSPACK) includes:
- Absorption correction using spherical harmonics
- Frame scaling
;
_oxdiff_exptl_absorpt_empirical_full_max 1.319
_oxdiff_exptl_absorpt_empirical_full_min 0.754

loop_
_space_group_symop_id
_space_group_symop_operation_xyz
1 'x, y, z'
2 '-x+1/2, y+1/2, -z+1/2'
3 '-x, -y, -z'
4 'x-1/2, -y-1/2, z-1/2'

loop_
_atom_site_label
_atom_site_type_symbol
_atom_site_fract_x
_atom_site_fract_y
_atom_site_fract_z
_atom_site_U_iso_or_equiv
_atom_site_adp_type
_atom_site_occupancy
_atom_site_calc_flag
_atom_site_disorder_assembly
_atom_site_disorder_group
_atom_site_refinement_flags_posn
O1 O 0.7539(3) 0.10206(18) 0.47928(9) 0.0377(5) Uani 1 d . . .
O2 O 0.9247(2) 0.08285(16) 0.38527(8) 0.0285(4) Uani 1 d . . .
O3 O 0.8133(2) 0.55862(17) 0.27514(8) 0.0283(4) Uani 1 d . . .
O4 O 0.9863(2) 0.72655(16) 0.28733(8) 0.0247(4) Uani 1 d . . .
O5 O 0.7015(2) 0.58349(17) 0.53206(8) 0.0273(4) Uani 1 d . . .
N1 N 0.2979(3) 0.9386(3) 0.24144(11) 0.0371(6) Uani 1 d . . .
C1 C 0.8020(3) 0.2217(2) 0.45550(11) 0.0238(5) Uani 1 d . . .
C2 C 0.8943(3) 0.2106(2) 0.40428(11) 0.0213(5) Uani 1 d . . .
C3 C 0.9508(3) 0.3262(2) 0.37851(11) 0.0201(5) Uani 1 d . . .
H3 H 1.0141 0.3189 0.3440 0.024 Uiso 1 calc . . R
C4 C 0.9176(3) 0.4538(2) 0.40167(10) 0.0193(5) Uani 1 d . . .
C5 C 0.8223(3) 0.4640(2) 0.45127(11) 0.0202(5) Uani 1 d . . .
C6 C 0.7659(3) 0.3476(2) 0.47782(11) 0.0233(5) Uani 1 d . . .
H6 H 0.7015 0.3549 0.5119 0.028 Uiso 1 calc . . R
C7 C 0.7019(4) 0.1031(3) 0.54109(13) 0.0374(7) Uani 1 d . . .
H7A H 0.6042 0.1534 0.5395 0.056 Uiso 1 calc . . GR
H7B H 0.7803 0.1461 0.5720 0.056 Uiso 1 calc . . GR
H7C H 0.6849 0.0106 0.5549 0.056 Uiso 1 calc . . GR
C8 C 1.0093(3) 0.0683(3) 0.33025(12) 0.0276(6) Uani 1 d . . .
H8A H 0.9512 0.1106 0.2924 0.041 Uiso 1 calc . . GR
H8B H 1.0238 -0.0273 0.3215 0.041 Uiso 1 calc . . GR
H8C H 1.1110 0.1118 0.3391 0.041 Uiso 1 calc . . GR
C9 C 0.9930(3) 0.5729(2) 0.37298(11) 0.0210(5) Uani 1 d . . .
H9A H 1.1033 0.5510 0.3694 0.025 Uiso 1 calc . . R
H9B H 0.9908 0.6498 0.4031 0.025 Uiso 1 calc . . R
C10 C 0.9175(3) 0.6154(2) 0.30706(11) 0.0195(5) Uani 1 d . . .
C11 C 0.9256(3) 0.7765(3) 0.22424(12) 0.0312(6) Uani 1 d . . .
H11A H 0.9256 0.7041 0.1923 0.047 Uiso 1 calc . . GR
H11B H 0.9909 0.8506 0.2119 0.047 Uiso 1 calc . . GR
H11C H 0.8192 0.8089 0.2258 0.047 Uiso 1 calc . . GR
C12 C 0.7778(3) 0.6025(2) 0.47534(11) 0.0230(5) Uani 1 d . . .
H12 H 0.8746 0.6560 0.4869 0.028 Uiso 1 calc . . R
C13 C 0.6746(3) 0.6766(2) 0.42246(11) 0.0217(5) Uani 1 d . . .
C14 C 0.5410(3) 0.6155(2) 0.39225(12) 0.0248(5) Uani 1 d . . .
H14 H 0.5155 0.5269 0.4045 0.030 Uiso 1 calc . . R
C15 C 0.4450(3) 0.6812(3) 0.34493(12) 0.0264(5) Uani 1 d . . .
H15 H 0.3543 0.6385 0.3247 0.032 Uiso 1 calc . . R
C16 C 0.4834(3) 0.8122(2) 0.32718(11) 0.0239(5) Uani 1 d . . .
C17 C 0.6172(3) 0.8741(2) 0.35665(12) 0.0256(5) Uani 1 d . . .
H17 H 0.6438 0.9621 0.3441 0.031 Uiso 1 calc . . R
C18 C 0.7112(3) 0.8064(2) 0.40435(11) 0.0243(5) Uani 1 d . . .
H18 H 0.8017 0.8491 0.4249 0.029 Uiso 1 calc . . R
C19 C 0.3808(3) 0.8828(3) 0.27928(12) 0.0270(5) Uani 1 d . . .
C20 C 0.6691(3) 0.7069(3) 0.56213(12) 0.0288(6) Uani 1 d . . .
H20A H 0.5777 0.7488 0.5383 0.043 Uiso 1 calc . . GR
H20B H 0.7586 0.7671 0.5620 0.043 Uiso 1 calc . . GR
H20C H 0.6485 0.6900 0.6069 0.043 Uiso 1 calc . . GR

loop_
_atom_site_aniso_label
_atom_site_aniso_U_11
_atom_site_aniso_U_22
_atom_site_aniso_U_33
_atom_site_aniso_U_23
_atom_site_aniso_U_13
_atom_site_aniso_U_12
O1 0.0650(13) 0.0192(9) 0.0325(10) -0.0016(8) 0.0222(9) -0.0122(9)
O2 0.0425(10) 0.0167(8) 0.0279(9) -0.0031(7) 0.0114(8) -0.0016(7)
O3 0.0320(9) 0.0271(9) 0.0245(9) 0.0012(7) -0.0031(7) -0.0089(8)
O4 0.0338(9) 0.0195(8) 0.0200(8) 0.0036(7) -0.0003(7) -0.0051(7)
O5 0.0352(10) 0.0238(9) 0.0241(9) -0.0035(7) 0.0088(7) -0.0013(7)
N1 0.0292(12) 0.0454(14) 0.0377(13) 0.0095(11) 0.0079(10) 0.0023(11)
C1 0.0315(13) 0.0185(12) 0.0216(12) 0.0010(9) 0.0031(10) -0.0049(10)
C2 0.0260(12) 0.0168(11) 0.0207(11) -0.0024(9) -0.0003(9) -0.0005(9)
C3 0.0205(11) 0.0217(12) 0.0180(10) 0.0004(9) 0.0015(9) -0.0001(9)
C4 0.0222(11) 0.0186(11) 0.0166(10) 0.0012(9) 0.0000(9) -0.0011(9)
C5 0.0244(11) 0.0188(11) 0.0169(10) -0.0018(9) -0.0001(9) 0.0013(9)
C6 0.0275(12) 0.0238(12) 0.0192(11) 0.0001(9) 0.0055(9) -0.0016(10)
C7 0.0544(18) 0.0275(14) 0.0322(14) 0.0067(11) 0.0129(13) -0.0041(13)
C8 0.0359(14) 0.0225(12) 0.0250(12) -0.0076(10) 0.0059(10) 0.0008(10)
C9 0.0246(11) 0.0189(11) 0.0191(11) 0.0006(9) 0.0012(9) -0.0011(9)
C10 0.0224(11) 0.0168(11) 0.0200(11) -0.0007(9) 0.0057(9) 0.0014(9)
C11 0.0455(15) 0.0252(13) 0.0220(12) 0.0069(10) -0.0012(11) -0.0052(12)
C12 0.0289(12) 0.0193(12) 0.0216(11) 0.0024(9) 0.0063(10) -0.0012(9)
C13 0.0281(12) 0.0173(11) 0.0213(11) -0.0020(9) 0.0097(9) 0.0017(9)
C14 0.0311(13) 0.0173(11) 0.0272(12) 0.0014(10) 0.0093(10) -0.0001(9)
C15 0.0244(12) 0.0256(13) 0.0301(13) -0.0025(10) 0.0066(10) -0.0043(10)
C16 0.0255(12) 0.0250(12) 0.0225(11) 0.0004(10) 0.0086(9) 0.0027(10)
C17 0.0302(13) 0.0195(12) 0.0281(12) 0.0029(10) 0.0076(10) -0.0010(10)
C18 0.0279(12) 0.0191(12) 0.0263(12) 0.0005(10) 0.0055(10) 0.0005(9)
C19 0.0258(12) 0.0304(14) 0.0258(12) 0.0024(11) 0.0073(10) -0.0008(10)
C20 0.0340(13) 0.0275(13) 0.0252(12) -0.0071(11) 0.0040(10) 0.0009(11)

loop_
_atom_type_symbol
_atom_type_description
_atom_type_scat_dispersion_real
_atom_type_scat_dispersion_imag
_atom_type_scat_source
C C 0.0033 0.0016 'International Tables Vol C Tables 4.2.6.8 and 6.1.1.4'
H H 0.0000 0.0000 'International Tables Vol C Tables 4.2.6.8 and 6.1.1.4'
N N 0.0061 0.0033 'International Tables Vol C Tables 4.2.6.8 and 6.1.1.4'
O O 0.0106 0.0060 'International Tables Vol C Tables 4.2.6.8 and 6.1.1.4'

loop_
_geom_angle_atom_site_label_1
_geom_angle_atom_site_label_2
_geom_angle_atom_site_label_3
_geom_angle
_geom_angle_site_symmetry_1
_geom_angle_site_symmetry_3
_geom_angle_publ_flag
C1 O1 C7 117.5(2) . . ?
C2 O2 C8 117.17(18) . . ?
C10 O4 C11 115.54(18) . . ?
C20 O5 C12 112.36(18) . . ?
O1 C1 C2 115.1(2) . . ?
O1 C1 C6 125.3(2) . . ?
C6 C1 C2 119.6(2) . . ?
O2 C2 C1 115.9(2) . . ?
O2 C2 C3 125.2(2) . . ?
C3 C2 C1 118.9(2) . . ?
C2 C3 H3 119.0 . . ?
C2 C3 C4 121.9(2) . . ?
C4 C3 H3 119.0 . . ?
C3 C4 C9 117.7(2) . . ?
C5 C4 C3 118.8(2) . . ?
C5 C4 C9 123.5(2) . . ?
C4 C5 C6 119.6(2) . . ?
C4 C5 C12 119.9(2) . . ?
C6 C5 C12 120.5(2) . . ?
C1 C6 C5 121.3(2) . . ?
C1 C6 H6 119.4 . . ?
C5 C6 H6 119.4 . . ?
O1 C7 H7A 109.5 . . ?
O1 C7 H7B 109.5 . . ?
O1 C7 H7C 109.5 . . ?
H7A C7 H7B 109.5 . . ?
H7A C7 H7C 109.5 . . ?
H7B C7 H7C 109.5 . . ?
O2 C8 H8A 109.5 . . ?
O2 C8 H8B 109.5 . . ?
O2 C8 H8C 109.5 . . ?
H8A C8 H8B 109.5 . . ?
H8A C8 H8C 109.5 . . ?
H8B C8 H8C 109.5 . . ?
C4 C9 H9A 108.6 . . ?
C4 C9 H9B 108.6 . . ?
C4 C9 C10 114.53(19) . . ?
H9A C9 H9B 107.6 . . ?
C10 C9 H9A 108.6 . . ?
C10 C9 H9B 108.6 . . ?
O3 C10 O4 123.5(2) . . ?
O3 C10 C9 126.3(2) . . ?
O4 C10 C9 110.19(19) . . ?
O4 C11 H11A 109.5 . . ?
O4 C11 H11B 109.5 . . ?
O4 C11 H11C 109.5 . . ?
H11A C11 H11B 109.5 . . ?
H11A C11 H11C 109.5 . . ?
H11B C11 H11C 109.5 . . ?
O5 C12 C5 107.86(18) . . ?
O5 C12 H12 108.9 . . ?
O5 C12 C13 111.70(19) . . ?
C5 C12 H12 108.9 . . ?
C13 C12 C5 110.43(19) . . ?
C13 C12 H12 108.9 . . ?
C14 C13 C12 120.3(2) . . ?
C18 C13 C12 120.6(2) . . ?
C18 C13 C14 119.1(2) . . ?
C13 C14 H14 119.4 . . ?
C15 C14 C13 121.3(2) . . ?
C15 C14 H14 119.4 . . ?
C14 C15 H15 120.5 . . ?
C14 C15 C16 119.0(2) . . ?
C16 C15 H15 120.5 . . ?
C15 C16 C19 119.2(2) . . ?
C17 C16 C15 120.3(2) . . ?
C17 C16 C19 120.5(2) . . ?
C16 C17 H17 120.2 . . ?
C18 C17 C16 119.6(2) . . ?
C18 C17 H17 120.2 . . ?
C13 C18 H18 119.7 . . ?
C17 C18 C13 120.7(2) . . ?
C17 C18 H18 119.7 . . ?
N1 C19 C16 179.3(3) . . ?
O5 C20 H20A 109.5 . . ?
O5 C20 H20B 109.5 . . ?
O5 C20 H20C 109.5 . . ?
H20A C20 H20B 109.5 . . ?
H20A C20 H20C 109.5 . . ?
H20B C20 H20C 109.5 . . ?

loop_
_geom_bond_atom_site_label_1
_geom_bond_atom_site_label_2
_geom_bond_distance
_geom_bond_site_symmetry_2
_geom_bond_publ_flag
O1 C1 1.371(3) . ?
O1 C7 1.405(3) . ?
O2 C2 1.365(3) . ?
O2 C8 1.429(3) . ?
O3 C10 1.201(3) . ?
O4 C10 1.341(3) . ?
O4 C11 1.445(3) . ?
O5 C12 1.424(3) . ?
O5 C20 1.420(3) . ?
N1 C19 1.148(3) . ?
C1 C2 1.402(3) . ?
C1 C6 1.383(3) . ?
C2 C3 1.381(3) . ?
C3 H3 0.9500 . ?
C3 C4 1.398(3) . ?
C4 C5 1.391(3) . ?
C4 C9 1.507(3) . ?
C5 C6 1.394(3) . ?
C5 C12 1.529(3) . ?
C6 H6 0.9500 . ?
C7 H7A 0.9800 . ?
C7 H7B 0.9800 . ?
C7 H7C 0.9800 . ?
C8 H8A 0.9800 . ?
C8 H8B 0.9800 . ?
C8 H8C 0.9800 . ?
C9 H9A 0.9900 . ?
C9 H9B 0.9900 . ?
C9 C10 1.511(3) . ?
C11 H11A 0.9800 . ?
C11 H11B 0.9800 . ?
C11 H11C 0.9800 . ?
C12 H12 1.0000 . ?
C12 C13 1.528(3) . ?
C13 C14 1.394(3) . ?
C13 C18 1.391(3) . ?
C14 H14 0.9500 . ?
C14 C15 1.380(3) . ?
C15 H15 0.9500 . ?
C15 C16 1.404(3) . ?
C16 C17 1.393(3) . ?
C16 C19 1.442(3) . ?
C17 H17 0.9500 . ?
C17 C18 1.386(3) . ?
C18 H18 0.9500 . ?
C20 H20A 0.9800 . ?
C20 H20B 0.9800 . ?
C20 H20C 0.9800 . ?

loop_
_geom_torsion_atom_site_label_1
_geom_torsion_atom_site_label_2
_geom_torsion_atom_site_label_3
_geom_torsion_atom_site_label_4
_geom_torsion
_geom_torsion_site_symmetry_1
_geom_torsion_site_symmetry_2
_geom_torsion_site_symmetry_3
_geom_torsion_site_symmetry_4
_geom_torsion_publ_flag
O1 C1 C2 O2 -0.4(3) . . . . ?
O1 C1 C2 C3 -178.5(2) . . . . ?
O1 C1 C6 C5 178.9(2) . . . . ?
O2 C2 C3 C4 -178.4(2) . . . . ?
O5 C12 C13 C14 -67.3(3) . . . . ?
O5 C12 C13 C18 111.9(2) . . . . ?
C1 C2 C3 C4 -0.5(3) . . . . ?
C2 C1 C6 C5 -1.4(4) . . . . ?
C2 C3 C4 C5 -1.3(3) . . . . ?
C2 C3 C4 C9 176.3(2) . . . . ?
C3 C4 C5 C6 1.7(3) . . . . ?
C3 C4 C5 C12 -177.1(2) . . . . ?
C3 C4 C9 C10 78.2(3) . . . . ?
C4 C5 C6 C1 -0.4(3) . . . . ?
C4 C5 C12 O5 -171.07(19) . . . . ?
C4 C5 C12 C13 66.6(3) . . . . ?
C4 C9 C10 O3 -5.3(3) . . . . ?
C4 C9 C10 O4 176.24(19) . . . . ?
C5 C4 C9 C10 -104.3(3) . . . . ?
C5 C12 C13 C14 52.7(3) . . . . ?
C5 C12 C13 C18 -128.1(2) . . . . ?
C6 C1 C2 O2 179.9(2) . . . . ?
C6 C1 C2 C3 1.8(3) . . . . ?
C6 C5 C12 O5 10.1(3) . . . . ?
C6 C5 C12 C13 -112.2(2) . . . . ?
C7 O1 C1 C2 161.7(2) . . . . ?
C7 O1 C1 C6 -18.6(4) . . . . ?
C8 O2 C2 C1 175.7(2) . . . . ?
C8 O2 C2 C3 -6.4(3) . . . . ?
C9 C4 C5 C6 -175.7(2) . . . . ?
C9 C4 C5 C12 5.4(3) . . . . ?
C11 O4 C10 O3 0.7(3) . . . . ?
C11 O4 C10 C9 179.2(2) . . . . ?
C12 C5 C6 C1 178.4(2) . . . . ?
C12 C13 C14 C15 179.2(2) . . . . ?
C12 C13 C18 C17 -179.6(2) . . . . ?
C13 C14 C15 C16 -0.1(4) . . . . ?
C14 C13 C18 C17 -0.5(3) . . . . ?
C14 C15 C16 C17 0.5(4) . . . . ?
C14 C15 C16 C19 -178.0(2) . . . . ?
C15 C16 C17 C18 -1.0(4) . . . . ?
C15 C16 C19 N1 44(28) . . . . ?
C16 C17 C18 C13 0.9(4) . . . . ?
C17 C16 C19 N1 -135(28) . . . . ?
C18 C13 C14 C15 0.0(4) . . . . ?
C19 C16 C17 C18 177.6(2) . . . . ?
C20 O5 C12 C5 174.06(19) . . . . ?
C20 O5 C12 C13 -64.4(2) . . . . ?
